data_7024817
loop_
_publ_author_name
'Jacobsen, Jennifer A.'
'Stork, Jay R.'
'Magde, Douglas'
'Cohen, Seth M.'

_publ_section_title
;
 Hydrogen-bond rigidified BODIPY dyes.
;
_journal_issue 3
_journal_name_full 'Dalton transactions (Cambridge, England : 2003)'
_journal_page_first 957
_journal_page_last 962
_journal_paper_doi 10.1039/b921772j
_journal_volume 39
_journal_year 2010
_chemical_formula_moiety 'C31 H25 B F2 N4 O2, C3 H6 O'
_chemical_formula_sum 'C34 H31 B F2 N4 O3'
_chemical_formula_weight 592.44
_chemical_name_common BODIPY(Ph,Tol)
_chemical_name_systematic
;
?
;
_space_group_IT_number 14
_symmetry_cell_setting monoclinic
_symmetry_space_group_name_Hall '-P 2yn'
_symmetry_space_group_name_H-M 'P 1 21/n 1'
_atom_sites_solution_hydrogens geom
_atom_sites_solution_primary direct
_atom_sites_solution_secondary difmap
_audit_creation_method SHELXL-97
_cell_angle_alpha 90.00
_cell_angle_beta 97.836(3)
_cell_angle_gamma 90.00
_cell_formula_units_Z 4
_cell_length_a 11.750(3)
_cell_length_b 9.834(3)
_cell_length_c 25.870(7)
_cell_measurement_reflns_used 5661
_cell_measurement_temperature 100(2)
_cell_measurement_theta_max 23.6
_cell_measurement_theta_min 2.22
_cell_volume 2961.4(14)
_computing_cell_refinement SAINT
_computing_data_collection 'Apex2 v.1.0-2.1 (Bruker, 2006)'
_computing_data_reduction 'SAINT v7.34A (Bruker, 2007)'
_computing_molecular_graphics 'SHELXTL 5.1 (Sheldrick, 1994)'
_computing_publication_material SHELXL97
_computing_structure_refinement 'SHELXL97 (Sheldrick, 1997)'
_computing_structure_solution 'SHELXS97 (Sheldrick, 1990)'
_diffrn_ambient_temperature 100(2)
_diffrn_detector_area_resol_mean 8.3
_diffrn_measured_fraction_theta_full 0.999
_diffrn_measured_fraction_theta_max 0.999
_diffrn_measurement_device_type 'Bruker Apex'
_diffrn_measurement_method \w
_diffrn_radiation_monochromator graphite
_diffrn_radiation_source 'fine-focus sealed tube'
_diffrn_radiation_type MoK\a
_diffrn_radiation_wavelength 0.71073
_diffrn_reflns_av_R_equivalents 0.0890
_diffrn_reflns_av_sigmaI/netI 0.0815
_diffrn_reflns_limit_h_max 14
_diffrn_reflns_limit_h_min -14
_diffrn_reflns_limit_k_max 11
_diffrn_reflns_limit_k_min -11
_diffrn_reflns_limit_l_max 31
_diffrn_reflns_limit_l_min -31
_diffrn_reflns_number 30660
_diffrn_reflns_theta_full 25.35
_diffrn_reflns_theta_max 25.35
_diffrn_reflns_theta_min 1.59
_diffrn_standards_number 0
_exptl_absorpt_coefficient_mu 0.094
_exptl_absorpt_correction_T_max 0.9870
_exptl_absorpt_correction_T_min 0.9553
_exptl_absorpt_correction_type multi-scan
_exptl_absorpt_process_details 'SADABS 2.10 (Sheldrick, 2004)'
_exptl_crystal_colour red
_exptl_crystal_density_diffrn 1.329
_exptl_crystal_density_method 'not measured'
_exptl_crystal_description needle
_exptl_crystal_F_000 1240
_exptl_crystal_size_max 0.49
_exptl_crystal_size_mid 0.23
_exptl_crystal_size_min 0.14
_refine_diff_density_max 0.629
_refine_diff_density_min -0.430
_refine_diff_density_rms 0.072
_refine_ls_extinction_method none
_refine_ls_goodness_of_fit_ref 1.059
_refine_ls_hydrogen_treatment mixed
_refine_ls_matrix_type full
_refine_ls_number_parameters 407
_refine_ls_number_reflns 5421
_refine_ls_number_restraints 0
_refine_ls_restrained_S_all 1.059
_refine_ls_R_factor_all 0.1523
_refine_ls_R_factor_gt 0.0888
_refine_ls_shift/su_max 0.001
_refine_ls_shift/su_mean 0.000
_refine_ls_structure_factor_coef Fsqd
_refine_ls_weighting_details 'calc w=1/[\s^2^(Fo^2^)+(0.0779P)^2^+8.6616P] where P=(Fo^2^+2Fc^2^)/3'
_refine_ls_weighting_scheme calc
_refine_ls_wR_factor_gt 0.2136
_refine_ls_wR_factor_ref 0.2460
_reflns_number_gt 3110
_reflns_number_total 5421
_reflns_threshold_expression >2\s(I)
_cod_data_source_file b921772j.txt
_cod_data_source_block 4c
_cod_original_cell_volume 2961.3(14)
_cod_original_sg_symbol_H-M 'P 2(1)/n'
_cod_database_code 7024817

loop_
_symmetry_equiv_pos_as_xyz
'x, y, z'
'-x+1/2, y+1/2, -z+1/2'
'-x, -y, -z'
'x-1/2, -y-1/2, z-1/2'

loop_
_atom_site_label
_atom_site_type_symbol
_atom_site_fract_x
_atom_site_fract_y
_atom_site_fract_z
_atom_site_U_iso_or_equiv
_atom_site_adp_type
_atom_site_occupancy
_atom_site_symmetry_multiplicity
_atom_site_calc_flag
_atom_site_refinement_flags
B1 B 1.0085(5) 0.3201(5) 0.0517(2) 0.0314(13) Uani 1 1 d .
C1 C 0.9127(4) 0.1557(5) -0.0208(2) 0.0406(13) Uani 1 1 d .
C2 C 0.9459(4) 0.0939(6) -0.0652(2) 0.0463(14) Uani 1 1 d .
H2 H 0.9034 0.0278 -0.0866 0.056 Uiso 1 1 calc R
C3 C 1.0499(5) 0.1457(5) -0.0721(2) 0.0456(14) Uani 1 1 d .
H3 H 1.0930 0.1226 -0.0994 0.055 Uiso 1 1 calc R
C4 C 1.0825(4) 0.2391(5) -0.03188(19) 0.0364(12) Uani 1 1 d .
C5 C 1.1843(4) 0.3131(5) -0.02013(18) 0.0337(12) Uani 1 1 d .
C6 C 1.2033(4) 0.3913(5) 0.02551(19) 0.0345(12) Uani 1 1 d .
C7 C 1.2909(4) 0.4849(5) 0.04178(19) 0.0380(12) Uani 1 1 d .
H7 H 1.3569 0.5017 0.0252 0.046 Uiso 1 1 calc R
C8 C 1.2643(4) 0.5474(6) 0.0856(2) 0.0436(13) Uani 1 1 d .
H8 H 1.3080 0.6162 0.1050 0.052 Uiso 1 1 calc R
C9 C 1.1613(4) 0.4917(5) 0.09678(19) 0.0391(12) Uani 1 1 d .
C10 C 0.8038(4) 0.1192(5) -0.0016(2) 0.0423(13) Uani 1 1 d .
C11 C 0.6586(4) 0.1997(5) 0.05272(17) 0.0333(12) Uani 1 1 d .
C12 C 0.5910(4) 0.0823(5) 0.05207(19) 0.0409(13) Uani 1 1 d .
H12 H 0.6117 0.0034 0.0343 0.049 Uiso 1 1 calc R
C13 C 0.4953(4) 0.0805(5) 0.07676(19) 0.0413(13) Uani 1 1 d .
H13 H 0.4509 -0.0005 0.0756 0.050 Uiso 1 1 calc R
C14 C 0.4604(4) 0.1916(5) 0.10330(18) 0.0375(12) Uani 1 1 d .
C15 C 0.5294(4) 0.3072(5) 0.10413(18) 0.0388(13) Uani 1 1 d .
H15 H 0.5086 0.3856 0.1222 0.047 Uiso 1 1 calc R
C16 C 0.6252(4) 0.3122(5) 0.08019(18) 0.0352(12) Uani 1 1 d .
H16 H 0.6700 0.3929 0.0821 0.042 Uiso 1 1 calc R
C17 C 0.3543(4) 0.1868(6) 0.1293(2) 0.0493(14) Uani 1 1 d .
H17A H 0.2886 0.1606 0.1038 0.074 Uiso 1 1 calc R
H17B H 0.3403 0.2767 0.1436 0.074 Uiso 1 1 calc R
H17C H 0.3646 0.1200 0.1577 0.074 Uiso 1 1 calc R
C18 C 1.1059(4) 0.5367(6) 0.1422(2) 0.0467(14) Uani 1 1 d .
C19 C 0.9645(4) 0.4701(5) 0.20078(19) 0.0411(13) Uani 1 1 d .
C20 C 0.8788(5) 0.3754(6) 0.2054(2) 0.0497(15) Uani 1 1 d .
H20 H 0.8689 0.3003 0.1822 0.060 Uiso 1 1 calc R
C21 C 0.8092(5) 0.3891(6) 0.2427(2) 0.0559(16) Uani 1 1 d .
H21 H 0.7511 0.3230 0.2450 0.067 Uiso 1 1 calc R
C22 C 0.8200(5) 0.4969(6) 0.27772(19) 0.0481(14) Uani 1 1 d .
C23 C 0.9043(5) 0.5907(6) 0.2721(2) 0.0466(14) Uani 1 1 d .
H23 H 0.9130 0.6662 0.2952 0.056 Uiso 1 1 calc R
C24 C 0.9762(4) 0.5807(6) 0.2349(2) 0.0456(14) Uani 1 1 d .
H24 H 1.0331 0.6479 0.2323 0.055 Uiso 1 1 calc R
C25 C 0.7428(6) 0.5092(7) 0.3193(2) 0.0639(17) Uani 1 1 d .
H25A H 0.6627 0.4972 0.3036 0.096 Uiso 1 1 calc R
H25B H 0.7524 0.5992 0.3355 0.096 Uiso 1 1 calc R
H25C H 0.7630 0.4390 0.3459 0.096 Uiso 1 1 calc R
C26 C 1.2687(4) 0.3134(5) -0.05615(18) 0.0328(11) Uani 1 1 d .
C27 C 1.3842(4) 0.2854(5) -0.03944(19) 0.0356(12) Uani 1 1 d .
H27 H 1.4086 0.2660 -0.0037 0.043 Uiso 1 1 calc R
C28 C 1.4628(4) 0.2854(5) -0.0739(2) 0.0391(12) Uani 1 1 d .
H28 H 1.5407 0.2634 -0.0619 0.047 Uiso 1 1 calc R
C29 C 1.4301(5) 0.3174(5) -0.12657(19) 0.0434(13) Uani 1 1 d .
H29 H 1.4851 0.3186 -0.1503 0.052 Uiso 1 1 calc R
C30 C 1.3161(4) 0.3469(5) -0.14322(19) 0.0408(13) Uani 1 1 d .
H30 H 1.2926 0.3698 -0.1787 0.049 Uiso 1 1 calc R
C31 C 1.2369(4) 0.3438(5) -0.10937(19) 0.0393(13) Uani 1 1 d .
H31 H 1.1586 0.3624 -0.1219 0.047 Uiso 1 1 calc R
F1 F 1.0010(2) 0.2273(3) 0.09228(10) 0.0398(7) Uani 1 1 d .
F2 F 0.9199(2) 0.4156(3) 0.05252(10) 0.0388(7) Uani 1 1 d .
N1 N 0.7579(4) 0.2110(4) 0.02899(16) 0.0377(11) Uani 1 1 d .
H1 H 0.787(5) 0.284(6) 0.035(2) 0.045 Uiso 1 1 d .
N2 N 0.9964(3) 0.2441(4) -0.00048(15) 0.0355(10) Uani 1 1 d .
N3 N 1.1240(3) 0.3962(4) 0.06025(15) 0.0338(10) Uani 1 1 d .
N4 N 1.0331(3) 0.4494(5) 0.16126(15) 0.0384(10) Uani 1 1 d .
H4 H 1.017(4) 0.363(5) 0.146(2) 0.046 Uiso 1 1 d .
O1 O 0.7587(3) 0.0108(4) -0.01524(16) 0.0574(11) Uani 1 1 d .
O2 O 1.1290(4) 0.6498(5) 0.16072(18) 0.0719(13) Uani 1 1 d .
C32 C 0.3741(10) 0.4876(13) 0.2505(4) 0.115(3) Uani 1 1 d .
C33 C 0.2819(9) 0.4044(12) 0.2643(4) 0.137(4) Uani 1 1 d .
H33A H 0.2581 0.3395 0.2361 0.206 Uiso 1 1 calc R
H33B H 0.2166 0.4623 0.2696 0.206 Uiso 1 1 calc R
H33C H 0.3083 0.3546 0.2965 0.206 Uiso 1 1 calc R
C34 C 0.3958(13) 0.603(2) 0.2855(7) 0.268(10) Uani 1 1 d .
H34A H 0.4237 0.5699 0.3207 0.402 Uiso 1 1 calc R
H34B H 0.3245 0.6540 0.2860 0.402 Uiso 1 1 calc R
H34C H 0.4539 0.6617 0.2733 0.402 Uiso 1 1 calc R
O3 O 0.4318(11) 0.4739(12) 0.2149(3) 0.240(6) Uani 1 1 d .

loop_
_atom_site_aniso_label
_atom_site_aniso_U_11
_atom_site_aniso_U_22
_atom_site_aniso_U_33
_atom_site_aniso_U_23
_atom_site_aniso_U_13
_atom_site_aniso_U_12
B1 0.032(3) 0.027(3) 0.033(3) 0.002(2) -0.005(2) 0.005(2)
C1 0.033(3) 0.040(3) 0.042(3) -0.003(2) -0.016(2) 0.004(2)
C2 0.034(3) 0.045(3) 0.053(3) -0.011(3) -0.016(2) 0.000(3)
C3 0.040(3) 0.043(3) 0.048(3) -0.010(3) -0.016(3) 0.002(3)
C4 0.030(3) 0.033(3) 0.041(3) -0.004(2) -0.012(2) 0.004(2)
C5 0.029(3) 0.029(3) 0.037(3) 0.003(2) -0.016(2) 0.002(2)
C6 0.023(2) 0.039(3) 0.038(3) 0.006(2) -0.011(2) 0.001(2)
C7 0.031(3) 0.041(3) 0.037(3) 0.000(2) -0.012(2) -0.003(2)
C8 0.030(3) 0.053(3) 0.044(3) -0.005(3) -0.011(2) -0.011(2)
C9 0.032(3) 0.043(3) 0.038(3) -0.001(2) -0.009(2) 0.004(2)
C10 0.035(3) 0.040(3) 0.044(3) -0.002(3) -0.021(2) 0.005(2)
C11 0.030(3) 0.033(3) 0.031(3) 0.001(2) -0.013(2) -0.002(2)
C12 0.037(3) 0.038(3) 0.042(3) 0.003(2) -0.016(2) -0.002(2)
C13 0.036(3) 0.038(3) 0.044(3) 0.007(2) -0.019(2) -0.006(2)
C14 0.031(3) 0.044(3) 0.032(3) 0.006(2) -0.016(2) -0.005(2)
C15 0.040(3) 0.042(3) 0.029(3) -0.001(2) -0.012(2) 0.000(2)
C16 0.032(3) 0.038(3) 0.032(3) 0.000(2) -0.009(2) -0.005(2)
C17 0.042(3) 0.054(3) 0.047(3) 0.004(3) -0.014(3) -0.002(3)
C18 0.035(3) 0.055(4) 0.046(3) -0.003(3) -0.014(2) -0.005(3)
C19 0.036(3) 0.049(3) 0.032(3) -0.002(2) -0.017(2) 0.001(2)
C20 0.060(4) 0.052(4) 0.035(3) -0.003(3) -0.001(3) -0.007(3)
C21 0.065(4) 0.058(4) 0.043(3) 0.006(3) 0.000(3) -0.006(3)
C22 0.049(3) 0.064(4) 0.029(3) 0.004(3) -0.003(2) 0.012(3)
C23 0.040(3) 0.060(4) 0.035(3) -0.007(3) -0.012(3) 0.007(3)
C24 0.033(3) 0.060(4) 0.039(3) -0.007(3) -0.012(2) -0.001(3)
C25 0.073(4) 0.070(4) 0.049(4) 0.011(3) 0.008(3) 0.017(4)
C26 0.031(3) 0.031(3) 0.032(3) 0.000(2) -0.009(2) -0.002(2)
C27 0.033(3) 0.034(3) 0.035(3) -0.001(2) -0.011(2) -0.001(2)
C28 0.029(3) 0.039(3) 0.046(3) -0.005(2) -0.005(2) 0.000(2)
C29 0.045(3) 0.049(3) 0.035(3) -0.007(2) -0.003(2) -0.006(3)
C30 0.041(3) 0.049(3) 0.029(3) -0.007(2) -0.006(2) -0.005(2)
C31 0.032(3) 0.041(3) 0.039(3) -0.002(2) -0.013(2) -0.001(2)
F1 0.0409(16) 0.0382(16) 0.0367(15) 0.0020(13) -0.0081(12) -0.0039(13)
F2 0.0294(15) 0.0365(15) 0.0460(16) -0.0026(13) -0.0111(12) 0.0013(12)
N1 0.035(3) 0.036(2) 0.039(2) -0.004(2) -0.0077(19) -0.003(2)
N2 0.031(2) 0.034(2) 0.036(2) -0.0036(18) -0.0150(18) -0.0008(18)
N3 0.030(2) 0.034(2) 0.032(2) 0.0008(18) -0.0164(18) -0.0035(18)
N4 0.034(2) 0.047(3) 0.032(2) -0.004(2) -0.0041(19) -0.002(2)
O1 0.041(2) 0.048(2) 0.075(3) -0.023(2) -0.0173(19) -0.0060(19)
O2 0.072(3) 0.067(3) 0.080(3) -0.036(3) 0.020(2) -0.028(2)
C32 0.131(9) 0.151(10) 0.061(5) -0.017(6) 0.006(6) 0.026(8)
C33 0.100(8) 0.156(10) 0.154(10) 0.082(8) 0.011(7) 0.048(7)
C34 0.144(12) 0.38(3) 0.28(2) -0.15(2) 0.012(13) -0.102(15)
O3 0.363(15) 0.261(12) 0.122(7) -0.062(8) 0.130(9) -0.084(11)

loop_
_atom_type_symbol
_atom_type_description
_atom_type_scat_dispersion_real
_atom_type_scat_dispersion_imag
_atom_type_scat_source
C C 0.0033 0.0016 'International Tables Vol C Tables 4.2.6.8 and 6.1.1.4'
H H 0.0000 0.0000 'International Tables Vol C Tables 4.2.6.8 and 6.1.1.4'
B B 0.0013 0.0007 'International Tables Vol C Tables 4.2.6.8 and 6.1.1.4'
N N 0.0061 0.0033 'International Tables Vol C Tables 4.2.6.8 and 6.1.1.4'
O O 0.0106 0.0060 'International Tables Vol C Tables 4.2.6.8 and 6.1.1.4'
F F 0.0171 0.0103 'International Tables Vol C Tables 4.2.6.8 and 6.1.1.4'

loop_
_geom_angle_atom_site_label_1
_geom_angle_atom_site_label_2
_geom_angle_atom_site_label_3
_geom_angle
F1 B1 F2 107.5(4)
F1 B1 N2 109.5(4)
F2 B1 N2 111.1(4)
F1 B1 N3 110.7(4)
F2 B1 N3 108.3(4)
N2 B1 N3 109.7(4)
N2 C1 C2 109.0(5)
N2 C1 C10 129.6(5)
C2 C1 C10 121.3(4)
C3 C2 C1 107.6(5)
C3 C2 H2 126.2
C1 C2 H2 126.2
C2 C3 C4 107.9(5)
C2 C3 H3 126.1
C4 C3 H3 126.1
N2 C4 C5 121.8(4)
N2 C4 C3 108.2(4)
C5 C4 C3 129.9(5)
C4 C5 C6 120.2(5)
C4 C5 C26 120.1(4)
C6 C5 C26 119.7(4)
N3 C6 C5 121.5(4)
N3 C6 C7 108.4(4)
C5 C6 C7 129.8(5)
C8 C7 C6 107.7(5)
C8 C7 H7 126.2
C6 C7 H7 126.2
C7 C8 C9 107.4(4)
C7 C8 H8 126.3
C9 C8 H8 126.3
N3 C9 C8 109.5(5)
N3 C9 C18 128.3(5)
C8 C9 C18 122.2(5)
O1 C10 N1 123.9(5)
O1 C10 C1 118.5(5)
N1 C10 C1 117.6(5)
N1 C11 C16 118.0(4)
N1 C11 C12 124.6(5)
C16 C11 C12 117.4(5)
C13 C12 C11 120.4(5)
C13 C12 H12 119.8
C11 C12 H12 119.8
C12 C13 C14 122.7(5)
C12 C13 H13 118.6
C14 C13 H13 118.6
C13 C14 C15 116.2(5)
C13 C14 C17 121.3(5)
C15 C14 C17 122.5(5)
C16 C15 C14 122.6(5)
C16 C15 H15 118.7
C14 C15 H15 118.7
C15 C16 C11 120.7(5)
C15 C16 H16 119.7
C11 C16 H16 119.7
C14 C17 H17A 109.5
C14 C17 H17B 109.5
H17A C17 H17B 109.5
C14 C17 H17C 109.5
H17A C17 H17C 109.5
H17B C17 H17C 109.5
O2 C18 N4 123.5(6)
O2 C18 C9 118.7(5)
N4 C18 C9 117.8(5)
C20 C19 C24 118.5(5)
C20 C19 N4 117.5(5)
C24 C19 N4 124.0(5)
C21 C20 C19 120.7(5)
C21 C20 H20 119.6
C19 C20 H20 119.6
C20 C21 C22 122.0(6)
C20 C21 H21 119.0
C22 C21 H21 119.0
C23 C22 C21 116.5(5)
C23 C22 C25 122.3(5)
C21 C22 C25 121.1(6)
C24 C23 C22 123.2(5)
C24 C23 H23 118.4
C22 C23 H23 118.4
C23 C24 C19 119.0(5)
C23 C24 H24 120.5
C19 C24 H24 120.5
C22 C25 H25A 109.5
C22 C25 H25B 109.5
H25A C25 H25B 109.5
C22 C25 H25C 109.5
H25A C25 H25C 109.5
H25B C25 H25C 109.5
C27 C26 C31 117.6(5)
C27 C26 C5 121.5(4)
C31 C26 C5 120.9(4)
C28 C27 C26 120.9(4)
C28 C27 H27 119.6
C26 C27 H27 119.6
C27 C28 C29 120.9(5)
C27 C28 H28 119.5
C29 C28 H28 119.5
C30 C29 C28 118.5(5)
C30 C29 H29 120.8
C28 C29 H29 120.8
C31 C30 C29 120.9(5)
C31 C30 H30 119.6
C29 C30 H30 119.6
C30 C31 C26 121.3(5)
C30 C31 H31 119.4
C26 C31 H31 119.4
C10 N1 C11 128.7(5)
C10 N1 H1 121(4)
C11 N1 H1 111(4)
C1 N2 C4 107.4(4)
C1 N2 B1 128.7(5)
C4 N2 B1 123.2(4)
C9 N3 C6 107.1(4)
C9 N3 B1 129.0(4)
C6 N3 B1 123.3(4)
C18 N4 C19 129.0(5)
C18 N4 H4 121(3)
C19 N4 H4 109(3)
O3 C32 C33 129.5(12)
O3 C32 C34 119.2(14)
C33 C32 C34 111.3(11)
C32 C33 H33A 109.5
C32 C33 H33B 109.5
H33A C33 H33B 109.5
C32 C33 H33C 109.5
H33A C33 H33C 109.5
H33B C33 H33C 109.5
C32 C34 H34A 109.5
C32 C34 H34B 109.5
H34A C34 H34B 109.5
C32 C34 H34C 109.5
H34A C34 H34C 109.5
H34B C34 H34C 109.5

loop_
_geom_bond_atom_site_label_1
_geom_bond_atom_site_label_2
_geom_bond_distance
B1 F1 1.403(6)
B1 F2 1.404(6)
B1 N2 1.532(7)
B1 N3 1.539(7)
C1 N2 1.363(6)
C1 C2 1.402(7)
C1 C10 1.479(8)
C2 C3 1.358(7)
C2 H2 0.9500
C3 C4 1.402(7)
C3 H3 0.9500
C4 N2 1.382(6)
C4 C5 1.398(6)
C5 C6 1.401(7)
C5 C26 1.451(7)
C6 N3 1.381(6)
C6 C7 1.402(6)
C7 C8 1.364(7)
C7 H7 0.9500
C8 C9 1.394(7)
C8 H8 0.9500
C9 N3 1.362(6)
C9 C18 1.487(8)
C10 O1 1.221(6)
C10 N1 1.360(7)
C11 N1 1.395(7)
C11 C16 1.400(7)
C11 C12 1.401(7)
C12 C13 1.367(7)
C12 H12 0.9500
C13 C14 1.382(7)
C13 H13 0.9500
C14 C15 1.395(7)
C14 C17 1.496(7)
C15 C16 1.357(7)
C15 H15 0.9500
C16 H16 0.9500
C17 H17A 0.9800
C17 H17B 0.9800
C17 H17C 0.9800
C18 O2 1.226(6)
C18 N4 1.351(7)
C19 C20 1.389(7)
C19 C24 1.395(7)
C19 N4 1.400(7)
C20 C21 1.354(8)
C20 H20 0.9500
C21 C22 1.389(8)
C21 H21 0.9500
C22 C23 1.375(8)
C22 C25 1.504(8)
C23 C24 1.368(7)
C23 H23 0.9500
C24 H24 0.9500
C25 H25A 0.9800
C25 H25B 0.9800
C25 H25C 0.9800
C26 C27 1.394(6)
C26 C31 1.409(6)
C27 C28 1.368(7)
C27 H27 0.9500
C28 C29 1.401(7)
C28 H28 0.9500
C29 C30 1.381(7)
C29 H29 0.9500
C30 C31 1.362(7)
C30 H30 0.9500
C31 H31 0.9500
N1 H1 0.80(5)
N4 H4 0.95(5)
C32 O3 1.222(12)
C32 C33 1.441(14)
C32 C34 1.449(16)
C33 H33A 0.9800
C33 H33B 0.9800
C33 H33C 0.9800
C34 H34A 0.9800
C34 H34B 0.9800
C34 H34C 0.9800

loop_
_geom_hbond_atom_site_label_D
_geom_hbond_atom_site_label_H
_geom_hbond_atom_site_label_A
_geom_hbond_distance_DH
_geom_hbond_distance_HA
_geom_hbond_distance_DA
_geom_hbond_angle_DHA
N1 H1 F2 0.80(5) 2.03(5) 2.780(5) 156(5)
N4 H4 F1 0.95(5) 1.92(5) 2.813(5) 157(5)

loop_
_geom_torsion_atom_site_label_1
_geom_torsion_atom_site_label_2
_geom_torsion_atom_site_label_3
_geom_torsion_atom_site_label_4
_geom_torsion
N2 C1 C2 C3 -0.4(6)
C10 C1 C2 C3 -178.5(4)
C1 C2 C3 C4 0.5(6)
C2 C3 C4 N2 -0.4(6)
C2 C3 C4 C5 176.0(5)
N2 C4 C5 C6 2.4(7)
C3 C4 C5 C6 -173.5(5)
N2 C4 C5 C26 -175.2(4)
C3 C4 C5 C26 8.9(8)
C4 C5 C6 N3 1.0(7)
C26 C5 C6 N3 178.6(4)
C4 C5 C6 C7 -171.5(5)
C26 C5 C6 C7 6.1(7)
N3 C6 C7 C8 -0.8(5)
C5 C6 C7 C8 172.4(5)
C6 C7 C8 C9 0.6(6)
C7 C8 C9 N3 -0.3(6)
C7 C8 C9 C18 -179.7(4)
N2 C1 C10 O1 -157.7(5)
C2 C1 C10 O1 20.0(7)
N2 C1 C10 N1 24.5(7)
C2 C1 C10 N1 -157.8(5)
N1 C11 C12 C13 179.6(4)
C16 C11 C12 C13 1.1(6)
C11 C12 C13 C14 -0.1(7)
C12 C13 C14 C15 -0.6(7)
C12 C13 C14 C17 179.2(4)
C13 C14 C15 C16 0.4(7)
C17 C14 C15 C16 -179.5(4)
C14 C15 C16 C11 0.6(7)
N1 C11 C16 C15 -179.9(4)
C12 C11 C16 C15 -1.4(6)
N3 C9 C18 O2 -156.5(5)
C8 C9 C18 O2 22.8(7)
N3 C9 C18 N4 24.1(7)
C8 C9 C18 N4 -156.6(5)
C24 C19 C20 C21 -1.0(8)
N4 C19 C20 C21 -179.9(5)
C19 C20 C21 C22 -0.1(8)
C20 C21 C22 C23 1.0(8)
C20 C21 C22 C25 -179.2(5)
C21 C22 C23 C24 -0.9(8)
C25 C22 C23 C24 179.3(5)
C22 C23 C24 C19 -0.2(8)
C20 C19 C24 C23 1.1(7)
N4 C19 C24 C23 180.0(4)
C4 C5 C26 C27 -129.6(5)
C6 C5 C26 C27 52.8(6)
C4 C5 C26 C31 51.1(7)
C6 C5 C26 C31 -126.5(5)
C31 C26 C27 C28 -1.0(7)
C5 C26 C27 C28 179.7(5)
C26 C27 C28 C29 1.8(7)
C27 C28 C29 C30 -1.0(8)
C28 C29 C30 C31 -0.7(8)
C29 C30 C31 C26 1.5(8)
C27 C26 C31 C30 -0.6(7)
C5 C26 C31 C30 178.7(5)
O1 C10 N1 C11 4.0(8)
C1 C10 N1 C11 -178.3(4)
C16 C11 N1 C10 -176.4(4)
C12 C11 N1 C10 5.1(7)
C2 C1 N2 C4 0.2(5)
C10 C1 N2 C4 178.1(5)
C2 C1 N2 B1 -170.4(4)
C10 C1 N2 B1 7.6(8)
C5 C4 N2 C1 -176.6(4)
C3 C4 N2 C1 0.1(5)
C5 C4 N2 B1 -5.4(7)
C3 C4 N2 B1 171.3(4)
F1 B1 N2 C1 52.1(6)
F2 B1 N2 C1 -66.6(6)
N3 B1 N2 C1 173.8(4)
F1 B1 N2 C4 -117.1(5)
F2 B1 N2 C4 124.3(5)
N3 B1 N2 C4 4.6(6)
C8 C9 N3 C6 -0.2(5)
C18 C9 N3 C6 179.2(5)
C8 C9 N3 B1 -171.6(4)
C18 C9 N3 B1 7.8(8)
C5 C6 N3 C9 -173.3(4)
C7 C6 N3 C9 0.6(5)
C5 C6 N3 B1 -1.3(7)
C7 C6 N3 B1 172.6(4)
F1 B1 N3 C9 -70.2(6)
F2 B1 N3 C9 47.4(6)
N2 B1 N3 C9 168.8(4)
F1 B1 N3 C6 119.7(5)
F2 B1 N3 C6 -122.7(4)
N2 B1 N3 C6 -1.3(6)
O2 C18 N4 C19 5.6(8)
C9 C18 N4 C19 -175.0(4)
C20 C19 N4 C18 166.2(5)
C24 C19 N4 C18 -12.7(8)
